data_7719734
loop_
_publ_author_name
'Song, Yixin'
'Yu, Hongwei'
'Wu, Hongping'
'Hu, Zhanggui'
'Wang, Jiyang'
'Wu, Yicheng'

_publ_section_title
;
 Synthesising a series of promising ultraviolet nonlinear optical
 materials with the aid of the flexibility of isolated
 [B<sub>5</sub>O<sub>10</sub>] groups.
;
_journal_issue 44
_journal_name_full 'Dalton transactions (Cambridge, England : 2003)'
_journal_page_first 16356
_journal_page_last 16362
_journal_paper_doi 10.1039/d5dt01944c
_journal_volume 54
_journal_year 2025
_chemical_formula_sum 'B15 Ba K6 Na O30 Y2'
_chemical_formula_weight 1214.90
_space_group_crystal_system trigonal
_space_group_IT_number 155
_space_group_name_Hall 'R 3 2"'
_space_group_name_H-M_alt 'R 3 2 :H'
_audit_block_doi 10.5517/ccdc.csd.cc2p2pm3
_audit_creation_method SHELXL-2018/3
_audit_update_record
;
2025-07-23 deposited with the CCDC.	2025-10-07 downloaded from the CCDC.
;
_cell_angle_alpha 90
_cell_angle_beta 90
_cell_angle_gamma 120
_cell_formula_units_Z 3
_cell_length_a 12.773(3)
_cell_length_b 12.773(3)
_cell_length_c 16.136(5)
_cell_measurement_reflns_used 705
_cell_measurement_temperature 273(2)
_cell_measurement_theta_max 22.88
_cell_measurement_theta_min 2.23
_cell_volume 2279.9(10)
_computing_structure_refinement 'SHELXL-2018/3 (Sheldrick, 2018)'
_computing_structure_solution 'SHELXT 2018/2 (Sheldrick, 2018)'
_diffrn_ambient_temperature 273(2)
_diffrn_measured_fraction_theta_full 0.998
_diffrn_measured_fraction_theta_max 1.000
_diffrn_measurement_device_type Bruker
_diffrn_radiation_type MoK\a
_diffrn_radiation_wavelength 0.71073
_diffrn_reflns_av_R_equivalents 0.1100
_diffrn_reflns_av_unetI/netI 0.0829
_diffrn_reflns_Laue_measured_fraction_full 0.998
_diffrn_reflns_Laue_measured_fraction_max 1.000
_diffrn_reflns_limit_h_max 13
_diffrn_reflns_limit_h_min -14
_diffrn_reflns_limit_k_max 11
_diffrn_reflns_limit_k_min -14
_diffrn_reflns_limit_l_max 17
_diffrn_reflns_limit_l_min -18
_diffrn_reflns_number 4362
_diffrn_reflns_point_group_measured_fraction_full 0.996
_diffrn_reflns_point_group_measured_fraction_max 0.997
_diffrn_reflns_theta_full 23.609
_diffrn_reflns_theta_max 23.609
_diffrn_reflns_theta_min 2.232
_exptl_absorpt_coefficient_mu 6.018
_exptl_crystal_colour white
_exptl_crystal_density_diffrn 2.654
_exptl_crystal_description lumpy
_exptl_crystal_F_000 1722
_refine_diff_density_max 0.590
_refine_diff_density_min -0.812
_refine_diff_density_rms 0.151
_refine_ls_abs_structure_details
;
 Refined as an inversion twin.
;
_refine_ls_abs_structure_Flack 0.04(4)
_refine_ls_extinction_method none
_refine_ls_goodness_of_fit_ref 1.070
_refine_ls_hydrogen_treatment undef
_refine_ls_matrix_type full
_refine_ls_number_parameters 87
_refine_ls_number_reflns 771
_refine_ls_number_restraints 78
_refine_ls_restrained_S_all 1.057
_refine_ls_R_factor_all 0.0789
_refine_ls_R_factor_gt 0.0517
_refine_ls_shift/su_max 0.000
_refine_ls_shift/su_mean 0.000
_refine_ls_structure_factor_coef Fsqd
_refine_ls_weighting_details 'w=1/[\s^2^(Fo^2^)+(0.0623P)^2^] where P=(Fo^2^+2Fc^2^)/3'
_refine_ls_weighting_scheme calc
_refine_ls_wR_factor_gt 0.1165
_refine_ls_wR_factor_ref 0.1291
_reflns_Friedel_coverage 0.729
_reflns_Friedel_fraction_full 0.994
_reflns_Friedel_fraction_max 0.994
_reflns_number_gt 589
_reflns_number_total 771
_reflns_threshold_expression 'I > 2\s(I)'
_cod_data_source_file d5dt01944c2.cif
_cod_data_source_block 1_a_CCDC4
_cod_depositor_comments 'Adding full bibliography for 7719727--7719734.cif.'
_cod_original_cell_volume 2280.0(12)
_cod_database_code 7719734
_shelx_shelxl_version_number 2018/3
_shelx_space_group_comment
;
The symmetry employed for this shelxl refinement is uniquely defined
by the following loop, which should always be used as a source of
symmetry information in preference to the above space-group names.
They are only intended as comments.
;

loop_
_space_group_symop_operation_xyz
'x, y, z'
'-y, x-y, z'
'-x+y, -x, z'
'y, x, -z'
'x-y, -y, -z'
'-x, -x+y, -z'
'x+2/3, y+1/3, z+1/3'
'-y+2/3, x-y+1/3, z+1/3'
'-x+y+2/3, -x+1/3, z+1/3'
'y+2/3, x+1/3, -z+1/3'
'x-y+2/3, -y+1/3, -z+1/3'
'-x+2/3, -x+y+1/3, -z+1/3'
'x+1/3, y+2/3, z+2/3'
'-y+1/3, x-y+2/3, z+2/3'
'-x+y+1/3, -x+2/3, z+2/3'
'y+1/3, x+2/3, -z+2/3'
'x-y+1/3, -y+2/3, -z+2/3'
'-x+1/3, -x+y+2/3, -z+2/3'

loop_
_atom_site_label
_atom_site_type_symbol
_atom_site_fract_x
_atom_site_fract_y
_atom_site_fract_z
_atom_site_U_iso_or_equiv
_atom_site_adp_type
_atom_site_occupancy
_atom_site_site_symmetry_order
_atom_site_calc_flag
_atom_site_refinement_flags_posn
_atom_site_refinement_flags_adp
_atom_site_refinement_flags_occupancy
_atom_site_disorder_assembly
_atom_site_disorder_group
Ba1 Ba 0.333333 0.666667 0.666667 0.0502(10) Uani 1 6 d S TU P . .
Y1 Y 0.666667 0.333333 0.56060(13) 0.0157(7) Uani 1 3 d S TU P . .
K1 K 0.7977(5) 0.666667 0.666667 0.0362(19) Uani 1 2 d S TU P . .
K2 K 0.5036(8) 0.5036(8) 0.500000 0.0474(17) Uani 1 2 d S TU P . .
Na1 Na 0.666667 0.333333 0.833333 0.028(4) Uani 1 6 d S TU P . .
O1 O 0.5954(12) 0.4332(12) 0.6308(5) 0.028(3) Uani 1 1 d . U . . .
O2 O 0.4199(10) 0.4393(11) 0.8432(7) 0.030(3) Uani 1 1 d . U . . .
O3 O 0.5060(10) 0.3426(10) 0.7592(6) 0.025(3) Uani 1 1 d . U . . .
O4 O 0.4369(11) 0.6234(11) 0.7972(6) 0.029(3) Uani 1 1 d . U . . .
O5 O 0.5111(17) 0.5223(15) 0.7147(7) 0.042(4) Uani 1 1 d . U . . .
B1 B 0.455(2) 0.527(3) 0.7886(11) 0.025(5) Uani 1 1 d . U . . .
B2 B 0.432(2) 0.333333 0.833333 0.025(7) Uani 1 2 d S TU P . .
B3 B 0.541(2) 0.433(2) 0.7012(10) 0.018(5) Uani 1 1 d . U . . .

loop_
_atom_site_aniso_label
_atom_site_aniso_U_11
_atom_site_aniso_U_22
_atom_site_aniso_U_33
_atom_site_aniso_U_23
_atom_site_aniso_U_13
_atom_site_aniso_U_12
Ba1 0.0672(15) 0.0672(15) 0.0163(13) 0.000 0.000 0.0336(7)
Y1 0.0168(10) 0.0168(10) 0.0136(13) 0.000 0.000 0.0084(5)
K1 0.045(4) 0.028(3) 0.030(3) 0.002(3) 0.0012(13) 0.0140(17)
K2 0.038(3) 0.038(3) 0.075(4) 0.0108(15) -0.0108(15) 0.025(3)
Na1 0.025(5) 0.025(5) 0.035(7) 0.000 0.000 0.012(2)
O1 0.040(8) 0.034(8) 0.019(5) -0.003(6) 0.005(6) 0.025(6)
O2 0.044(8) 0.039(7) 0.022(6) 0.003(6) 0.013(5) 0.032(6)
O3 0.030(7) 0.027(7) 0.025(6) 0.003(5) -0.002(5) 0.019(6)
O4 0.030(7) 0.037(8) 0.029(6) -0.006(5) 0.000(5) 0.024(7)
O5 0.065(10) 0.039(9) 0.035(6) 0.006(6) 0.017(7) 0.037(8)
B1 0.019(10) 0.038(11) 0.021(8) -0.017(9) -0.006(8) 0.017(8)
B2 0.030(11) 0.027(11) 0.018(11) 0.011(9) 0.005(5) 0.013(6)
B3 0.019(10) 0.016(10) 0.026(8) 0.001(8) 0.003(8) 0.012(8)

loop_
_atom_type_symbol
_atom_type_description
_atom_type_scat_dispersion_real
_atom_type_scat_dispersion_imag
_atom_type_scat_source
B B 0.0013 0.0007 'International Tables Vol C Tables 4.2.6.8 and 6.1.1.4'
Ba Ba -0.3244 2.2819 'International Tables Vol C Tables 4.2.6.8 and 6.1.1.4'
K K 0.2009 0.2494 'International Tables Vol C Tables 4.2.6.8 and 6.1.1.4'
Na Na 0.0362 0.0249 'International Tables Vol C Tables 4.2.6.8 and 6.1.1.4'
O O 0.0106 0.0060 'International Tables Vol C Tables 4.2.6.8 and 6.1.1.4'
Y Y -2.7962 3.5667 'International Tables Vol C Tables 4.2.6.8 and 6.1.1.4'

loop_
_geom_angle_atom_site_label_1
_geom_angle_atom_site_label_2
_geom_angle_atom_site_label_3
_geom_angle
_geom_angle_site_symmetry_1
_geom_angle_site_symmetry_3
_geom_angle_publ_flag
O4 Ba1 O4 65.1(4) 2_665 3_565 ?
O4 Ba1 O4 126.3(5) 2_665 11_566 ?
O4 Ba1 O4 163.5(5) 3_565 11_566 ?
O4 Ba1 O4 163.5(5) 2_665 12_556 ?
O4 Ba1 O4 107.0(5) 3_565 12_556 ?
O4 Ba1 O4 65.1(4) 11_566 12_556 ?
O4 Ba1 O4 107.0(5) 2_665 10_456 ?
O4 Ba1 O4 126.3(5) 3_565 10_456 ?
O4 Ba1 O4 65.1(4) 11_566 10_456 ?
O4 Ba1 O4 65.1(4) 12_556 10_456 ?
O4 Ba1 O4 65.1(4) 2_665 . ?
O4 Ba1 O4 65.1(4) 3_565 . ?
O4 Ba1 O4 107.0(5) 11_566 . ?
O4 Ba1 O4 126.3(5) 12_556 . ?
O4 Ba1 O4 163.5(6) 10_456 . ?
O4 Ba1 Y1 141.6(2) 2_665 4_556 ?
O4 Ba1 Y1 141.6(2) 3_565 4_556 ?
O4 Ba1 Y1 38.4(2) 11_566 4_556 ?
O4 Ba1 Y1 38.4(2) 12_556 4_556 ?
O4 Ba1 Y1 38.4(2) 10_456 4_556 ?
O4 Ba1 Y1 141.6(2) . 4_556 ?
O4 Ba1 Y1 38.4(2) 2_665 7_455 ?
O4 Ba1 Y1 38.4(2) 3_565 7_455 ?
O4 Ba1 Y1 141.6(2) 11_566 7_455 ?
O4 Ba1 Y1 141.6(2) 12_556 7_455 ?
O4 Ba1 Y1 141.6(2) 10_456 7_455 ?
O4 Ba1 Y1 38.4(2) . 7_455 ?
Y1 Ba1 Y1 180.0 4_556 7_455 ?
O4 Ba1 K2 127.7(3) 2_665 3_565 ?
O4 Ba1 K2 88.4(2) 3_565 3_565 ?
O4 Ba1 K2 91.4(2) 11_566 3_565 ?
O4 Ba1 K2 35.8(3) 12_556 3_565 ?
O4 Ba1 K2 53.2(3) 10_456 3_565 ?
O4 Ba1 K2 143.3(3) . 3_565 ?
Y1 Ba1 K2 53.897(10) 4_556 3_565 ?
Y1 Ba1 K2 126.102(10) 7_455 3_565 ?
O4 Ba1 K2 53.2(3) 2_665 9_565 ?
O4 Ba1 K2 91.4(2) 3_565 9_565 ?
O4 Ba1 K2 88.4(2) 11_566 9_565 ?
O4 Ba1 K2 143.3(3) 12_556 9_565 ?
O4 Ba1 K2 127.7(3) 10_456 9_565 ?
O4 Ba1 K2 35.8(3) . 9_565 ?
Y1 Ba1 K2 126.103(10) 4_556 9_565 ?
Y1 Ba1 K2 53.897(10) 7_455 9_565 ?
K2 Ba1 K2 178.9(3) 3_565 9_565 ?
O4 Ba1 K2 88.4(2) 2_665 2_665 ?
O4 Ba1 K2 143.3(3) 3_565 2_665 ?
O4 Ba1 K2 53.2(3) 11_566 2_665 ?
O4 Ba1 K2 91.4(2) 12_556 2_665 ?
O4 Ba1 K2 35.8(3) 10_456 2_665 ?
O4 Ba1 K2 127.7(3) . 2_665 ?
Y1 Ba1 K2 53.897(10) 4_556 2_665 ?
Y1 Ba1 K2 126.102(10) 7_455 2_665 ?
K2 Ba1 K2 88.807(14) 3_565 2_665 ?
K2 Ba1 K2 92.00(19) 9_565 2_665 ?
O4 Ba1 K2 91.4(2) 2_665 8 ?
O4 Ba1 K2 35.8(3) 3_565 8 ?
O4 Ba1 K2 127.7(3) 11_566 8 ?
O4 Ba1 K2 88.4(2) 12_556 8 ?
O4 Ba1 K2 143.3(3) 10_456 8 ?
O4 Ba1 K2 53.2(3) . 8 ?
Y1 Ba1 K2 126.103(10) 4_556 8 ?
Y1 Ba1 K2 53.897(10) 7_455 8 ?
K2 Ba1 K2 90.39(18) 3_565 8 ?
K2 Ba1 K2 88.807(14) 9_565 8 ?
K2 Ba1 K2 178.8(3) 2_665 8 ?
O1 Y1 O1 96.2(3) 3_665 2_655 ?
O1 Y1 O1 96.2(3) 3_665 . ?
O1 Y1 O1 96.2(3) 2_655 . ?
O1 Y1 O4 103.2(5) 3_665 14_654 ?
O1 Y1 O4 160.6(5) 2_655 14_654 ?
O1 Y1 O4 82.9(4) . 14_654 ?
O1 Y1 O4 160.6(4) 3_665 15_554 ?
O1 Y1 O4 82.9(4) 2_655 15_554 ?
O1 Y1 O4 103.2(5) . 15_554 ?
O4 Y1 O4 78.5(4) 14_654 15_554 ?
O1 Y1 O4 82.9(4) 3_665 13_544 ?
O1 Y1 O4 103.2(4) 2_655 13_544 ?
O1 Y1 O4 160.6(5) . 13_544 ?
O4 Y1 O4 78.5(4) 14_654 13_544 ?
O4 Y1 O4 78.5(4) 15_554 13_544 ?
O1 Y1 Ba1 120.8(3) 3_665 13_544 ?
O1 Y1 Ba1 120.8(3) 2_655 13_544 ?
O1 Y1 Ba1 120.8(3) . 13_544 ?
O4 Y1 Ba1 46.9(3) 14_654 13_544 ?
O4 Y1 Ba1 46.9(3) 15_554 13_544 ?
O4 Y1 Ba1 46.9(3) 13_544 13_544 ?
O1 Y1 K2 119.0(4) 3_665 2_655 ?
O1 Y1 K2 45.9(3) 2_655 2_655 ?
O1 Y1 K2 127.2(4) . 2_655 ?
O4 Y1 K2 120.7(3) 14_654 2_655 ?
O4 Y1 K2 48.2(3) 15_554 2_655 ?
O4 Y1 K2 68.3(3) 13_544 2_655 ?
Ba1 Y1 K2 75.15(3) 13_544 2_655 ?
O1 Y1 K2 45.9(3) 3_665 3_665 ?
O1 Y1 K2 127.2(4) 2_655 3_665 ?
O1 Y1 K2 119.0(4) . 3_665 ?
O4 Y1 K2 68.3(3) 14_654 3_665 ?
O4 Y1 K2 120.7(3) 15_554 3_665 ?
O4 Y1 K2 48.2(3) 13_544 3_665 ?
Ba1 Y1 K2 75.15(3) 13_544 3_665 ?
K2 Y1 K2 113.67(3) 2_655 3_665 ?
O1 Y1 K2 127.2(4) 3_665 . ?
O1 Y1 K2 119.0(4) 2_655 . ?
O1 Y1 K2 45.9(3) . . ?
O4 Y1 K2 48.2(3) 14_654 . ?
O4 Y1 K2 68.4(3) 15_554 . ?
O4 Y1 K2 120.7(3) 13_544 . ?
Ba1 Y1 K2 75.15(3) 13_544 . ?
K2 Y1 K2 113.67(3) 2_655 . ?
K2 Y1 K2 113.67(3) 3_665 . ?
O1 Y1 K1 42.1(4) 3_665 3_665 ?
O1 Y1 K1 63.4(4) 2_655 3_665 ?
O1 Y1 K1 123.2(3) . 3_665 ?
O4 Y1 K1 132.7(3) 14_654 3_665 ?
O4 Y1 K1 123.5(3) 15_554 3_665 ?
O4 Y1 K1 68.1(3) 13_544 3_665 ?
Ba1 Y1 K1 114.73(3) 13_544 3_665 ?
K2 Y1 K1 76.99(16) 2_655 3_665 ?
K2 Y1 K1 64.51(15) 3_665 3_665 ?
K2 Y1 K1 167.72(12) . 3_665 ?
O1 Y1 K1 123.2(3) 3_665 2_655 ?
O1 Y1 K1 42.1(4) 2_655 2_655 ?
O1 Y1 K1 63.4(4) . 2_655 ?
O4 Y1 K1 123.5(3) 14_654 2_655 ?
O4 Y1 K1 68.1(3) 15_554 2_655 ?
O4 Y1 K1 132.7(3) 13_544 2_655 ?
Ba1 Y1 K1 114.73(3) 13_544 2_655 ?
K2 Y1 K1 64.51(15) 2_655 2_655 ?
K2 Y1 K1 167.72(12) 3_665 2_655 ?
K2 Y1 K1 76.99(16) . 2_655 ?
K1 Y1 K1 103.73(3) 3_665 2_655 ?
O1 K1 O1 135.1(5) . 11_566 ?
O1 K1 O2 115.1(3) . 18_656 ?
O1 K1 O2 86.3(3) 11_566 18_656 ?
O1 K1 O2 86.3(3) . 14_654 ?
O1 K1 O2 115.1(3) 11_566 14_654 ?
O2 K1 O2 123.8(5) 18_656 14_654 ?
O1 K1 O3 134.4(3) . 10_556 ?
O1 K1 O3 73.8(3) 11_566 10_556 ?
O2 K1 O3 98.3(3) 18_656 10_556 ?
O2 K1 O3 48.5(3) 14_654 10_556 ?
O1 K1 O3 73.8(3) . 3_665 ?
O1 K1 O3 134.4(3) 11_566 3_665 ?
O2 K1 O3 48.5(3) 18_656 3_665 ?
O2 K1 O3 98.3(3) 14_654 3_665 ?
O3 K1 O3 113.2(5) 10_556 3_665 ?
O1 K1 B3 24.7(4) . . ?
O1 K1 B3 118.8(4) 11_566 . ?
O2 K1 B3 99.8(4) 18_656 . ?
O2 K1 B3 110.9(4) 14_654 . ?
O3 K1 B3 158.5(4) 10_556 . ?
O3 K1 B3 71.7(4) 3_665 . ?
O1 K1 B3 118.8(4) . 11_566 ?
O1 K1 B3 24.7(4) 11_566 11_566 ?
O2 K1 B3 110.9(4) 18_656 11_566 ?
O2 K1 B3 99.8(4) 14_654 11_566 ?
O3 K1 B3 71.7(4) 10_556 11_566 ?
O3 K1 B3 158.5(4) 3_665 11_566 ?
B3 K1 B3 111.9(7) . 11_566 ?
O1 K1 O5 44.5(3) . . ?
O1 K1 O5 94.2(3) 11_566 . ?
O2 K1 O5 102.9(3) 18_656 . ?
O2 K1 O5 124.6(4) 14_654 . ?
O3 K1 O5 155.0(3) 10_556 . ?
O3 K1 O5 91.1(3) 3_665 . ?
B3 K1 O5 24.8(4) . . ?
B3 K1 O5 88.1(4) 11_566 . ?
O1 K1 O5 94.2(3) . 11_566 ?
O1 K1 O5 44.5(3) 11_566 11_566 ?
O2 K1 O5 124.6(4) 18_656 11_566 ?
O2 K1 O5 102.9(3) 14_654 11_566 ?
O3 K1 O5 91.1(3) 10_556 11_566 ?
O3 K1 O5 155.0(3) 3_665 11_566 ?
B3 K1 O5 88.1(4) . 11_566 ?
B3 K1 O5 24.8(4) 11_566 11_566 ?
O5 K1 O5 65.9(4) . 11_566 ?
O1 K1 B3 147.6(4) . 10_556 ?
O1 K1 B3 73.4(4) 11_566 10_556 ?
O2 K1 B3 75.4(4) 18_656 10_556 ?
O2 K1 B3 64.1(4) 14_654 10_556 ?
O3 K1 B3 22.9(3) 10_556 10_556 ?
O3 K1 B3 96.6(4) 3_665 10_556 ?
B3 K1 B3 167.0(2) . 10_556 ?
B3 K1 B3 81.1(6) 11_566 10_556 ?
O5 K1 B3 167.5(4) . 10_556 ?
O5 K1 B3 104.6(4) 11_566 10_556 ?
O1 K1 B3 73.4(4) . 3_665 ?
O1 K1 B3 147.6(4) 11_566 3_665 ?
O2 K1 B3 64.1(4) 18_656 3_665 ?
O2 K1 B3 75.4(4) 14_654 3_665 ?
O3 K1 B3 96.6(4) 10_556 3_665 ?
O3 K1 B3 22.9(3) 3_665 3_665 ?
B3 K1 B3 81.1(6) . 3_665 ?
B3 K1 B3 167.0(2) 11_566 3_665 ?
O5 K1 B3 104.6(4) . 3_665 ?
O5 K1 B3 167.5(4) 11_566 3_665 ?
B3 K1 B3 86.0(6) 10_556 3_665 ?
O1 K2 O1 174.4(7) 4_556 . ?
O1 K2 O4 63.9(3) 4_556 11_566 ?
O1 K2 O4 113.6(3) . 11_566 ?
O1 K2 O4 113.6(3) 4_556 14_654 ?
O1 K2 O4 63.9(3) . 14_654 ?
O4 K2 O4 131.7(6) 11_566 14_654 ?
O1 K2 O2 74.8(4) 4_556 12_556 ?
O1 K2 O2 110.6(4) . 12_556 ?
O4 K2 O2 91.1(4) 11_566 12_556 ?
O4 K2 O2 136.5(4) 14_654 12_556 ?
O1 K2 O2 110.6(4) 4_556 15_554 ?
O1 K2 O2 74.8(4) . 15_554 ?
O4 K2 O2 136.5(4) 11_566 15_554 ?
O4 K2 O2 91.1(4) 14_654 15_554 ?
O2 K2 O2 48.9(5) 12_556 15_554 ?
O1 K2 B1 106.5(4) 4_556 15_554 ?
O1 K2 B1 77.8(4) . 15_554 ?
O4 K2 B1 155.9(5) 11_566 15_554 ?
O4 K2 B1 72.2(4) 14_654 15_554 ?
O2 K2 B1 64.8(5) 12_556 15_554 ?
O2 K2 B1 22.5(4) 15_554 15_554 ?
O1 K2 B1 77.8(4) 4_556 12_556 ?
O1 K2 B1 106.5(4) . 12_556 ?
O4 K2 B1 72.2(4) 11_566 12_556 ?
O4 K2 B1 155.9(5) 14_654 12_556 ?
O2 K2 B1 22.5(4) 12_556 12_556 ?
O2 K2 B1 64.8(5) 15_554 12_556 ?
B1 K2 B1 84.3(8) 15_554 12_556 ?
O1 K2 B2 92.8(3) 4_556 15_554 ?
O1 K2 B2 92.8(3) . 15_554 ?
O4 K2 B2 114.1(3) 11_566 15_554 ?
O4 K2 B2 114.1(3) 14_654 15_554 ?
O2 K2 B2 24.4(3) 12_556 15_554 ?
O2 K2 B2 24.4(3) 15_554 15_554 ?
B1 K2 B2 42.1(4) 15_554 15_554 ?
B1 K2 B2 42.1(4) 12_556 15_554 ?
O1 K2 B3 159.8(3) 4_556 . ?
O1 K2 B3 21.2(4) . . ?
O4 K2 B3 98.1(4) 11_566 . ?
O4 K2 B3 84.9(4) 14_654 . ?
O2 K2 B3 97.8(5) 12_556 . ?
O2 K2 B3 75.5(5) 15_554 . ?
B1 K2 B3 86.3(5) 15_554 . ?
B1 K2 B3 88.4(5) 12_556 . ?
B2 K2 B3 86.4(4) 15_554 . ?
O1 K2 B3 21.2(4) 4_556 4_556 ?
O1 K2 B3 159.8(3) . 4_556 ?
O4 K2 B3 84.9(4) 11_566 4_556 ?
O4 K2 B3 98.1(4) 14_654 4_556 ?
O2 K2 B3 75.5(5) 12_556 4_556 ?
O2 K2 B3 97.8(5) 15_554 4_556 ?
B1 K2 B3 88.4(5) 15_554 4_556 ?
B1 K2 B3 86.3(5) 12_556 4_556 ?
B2 K2 B3 86.4(4) 15_554 4_556 ?
B3 K2 B3 172.8(9) . 4_556 ?
O1 K2 B1 72.0(4) 4_556 11_566 ?
O1 K2 B1 103.8(4) . 11_566 ?
O4 K2 B1 22.0(4) 11_566 11_566 ?
O4 K2 B1 109.9(5) 14_654 11_566 ?
O2 K2 B1 113.1(4) 12_556 11_566 ?
O2 K2 B1 156.1(4) 15_554 11_566 ?
B1 K2 B1 177.8(4) 15_554 11_566 ?
B1 K2 B1 93.7(6) 12_556 11_566 ?
B2 K2 B1 135.8(3) 15_554 11_566 ?
B3 K2 B1 94.6(5) . 11_566 ?
B3 K2 B1 90.5(5) 4_556 11_566 ?
O3 Na1 O3 123.8(5) 17_556 2_655 ?
O3 Na1 O3 97.8(3) 17_556 18_656 ?
O3 Na1 O3 133.1(5) 2_655 18_656 ?
O3 Na1 O3 133.1(5) 17_556 3_665 ?
O3 Na1 O3 97.8(3) 2_655 3_665 ?
O3 Na1 O3 59.2(5) 18_656 3_665 ?
O3 Na1 O3 59.2(5) 17_556 . ?
O3 Na1 O3 97.8(3) 2_655 . ?
O3 Na1 O3 123.8(5) 18_656 . ?
O3 Na1 O3 97.8(3) 3_665 . ?
O3 Na1 O3 97.8(3) 17_556 16_546 ?
O3 Na1 O3 59.2(5) 2_655 16_546 ?
O3 Na1 O3 97.8(3) 18_656 16_546 ?
O3 Na1 O3 123.8(5) 3_665 16_546 ?
O3 Na1 O3 133.1(5) . 16_546 ?
O3 Na1 B2 113.5(3) 17_556 2_655 ?
O3 Na1 B2 29.6(2) 2_655 2_655 ?
O3 Na1 B2 118.1(3) 18_656 2_655 ?
O3 Na1 B2 113.5(3) 3_665 2_655 ?
O3 Na1 B2 118.1(3) . 2_655 ?
O3 Na1 B2 29.6(2) 16_546 2_655 ?
O3 Na1 B2 118.1(3) 17_556 3_665 ?
O3 Na1 B2 118.1(3) 2_655 3_665 ?
O3 Na1 B2 29.6(2) 18_656 3_665 ?
O3 Na1 B2 29.6(2) 3_665 3_665 ?
O3 Na1 B2 113.5(3) . 3_665 ?
O3 Na1 B2 113.5(3) 16_546 3_665 ?
B2 Na1 B2 120.002(5) 2_655 3_665 ?
O3 Na1 B2 29.6(2) 17_556 . ?
O3 Na1 B2 113.5(3) 2_655 . ?
O3 Na1 B2 113.5(3) 18_656 . ?
O3 Na1 B2 118.1(3) 3_665 . ?
O3 Na1 B2 29.6(2) . . ?
O3 Na1 B2 118.1(3) 16_546 . ?
B2 Na1 B2 119.999(13) 2_655 . ?
B2 Na1 B2 119.999(4) 3_665 . ?
O3 Na1 K1 111.9(2) 17_556 8_655 ?
O3 Na1 K1 103.7(3) 2_655 8_655 ?
O3 Na1 K1 33.9(3) 18_656 8_655 ?
O3 Na1 K1 72.9(3) 3_665 8_655 ?
O3 Na1 K1 157.5(3) . 8_655 ?
O3 Na1 K1 65.9(3) 16_546 8_655 ?
B2 Na1 K1 84.30(8) 2_655 8_655 ?
B2 Na1 K1 49.72(6) 3_665 8_655 ?
B2 Na1 K1 138.24(5) . 8_655 ?
O3 Na1 K1 157.5(3) 17_556 3_665 ?
O3 Na1 K1 33.9(3) 2_655 3_665 ?
O3 Na1 K1 103.7(3) 18_656 3_665 ?
O3 Na1 K1 65.9(3) 3_665 3_665 ?
O3 Na1 K1 111.9(2) . 3_665 ?
O3 Na1 K1 72.9(3) 16_546 3_665 ?
B2 Na1 K1 49.72(6) 2_655 3_665 ?
B2 Na1 K1 84.30(8) 3_665 3_665 ?
B2 Na1 K1 138.24(5) . 3_665 ?
K1 Na1 K1 83.53(11) 8_655 3_665 ?
O3 Na1 K1 72.9(3) 17_556 2_655 ?
O3 Na1 K1 65.9(3) 2_655 2_655 ?
O3 Na1 K1 157.5(3) 18_656 2_655 ?
O3 Na1 K1 111.9(2) 3_665 2_655 ?
O3 Na1 K1 33.9(3) . 2_655 ?
O3 Na1 K1 103.7(3) 16_546 2_655 ?
B2 Na1 K1 84.30(8) 2_655 2_655 ?
B2 Na1 K1 138.24(5) 3_665 2_655 ?
B2 Na1 K1 49.72(6) . 2_655 ?
K1 Na1 K1 168.60(17) 8_655 2_655 ?
K1 Na1 K1 89.098(17) 3_665 2_655 ?
B3 O1 Y1 143.2(11) . . ?
B3 O1 K2 110.1(10) . . ?
Y1 O1 K2 99.2(3) . . ?
B3 O1 K1 91.8(12) . . ?
Y1 O1 K1 106.7(5) . . ?
K2 O1 K1 97.1(4) . . ?
B1 O2 B2 124.7(12) . . ?
B1 O2 K2 101.0(12) . 8 ?
B2 O2 K2 100.7(13) . 8 ?
B1 O2 K1 109.9(12) . 9_565 ?
B2 O2 K1 103.0(8) . 9_565 ?
K2 O2 K1 118.3(4) 8 9_565 ?
B3 O3 B2 122.5(12) . . ?
B3 O3 Na1 116.8(11) . . ?
B2 O3 Na1 96.8(11) . . ?
B3 O3 K1 101.9(10) . 2_655 ?
B2 O3 K1 100.5(7) . 2_655 ?
Na1 O3 K1 118.3(4) . 2_655 ?
B1 O4 Y1 131.8(12) . 7_455 ?
B1 O4 Ba1 115.4(10) . . ?
Y1 O4 Ba1 94.7(4) 7_455 . ?
B1 O4 K2 106.9(13) . 9_565 ?
Y1 O4 K2 95.1(4) 7_455 9_565 ?
Ba1 O4 K2 110.8(4) . 9_565 ?
B3 O5 B1 121.3(15) . . ?
B3 O5 K1 74.9(12) . . ?
B1 O5 K1 128.8(15) . . ?
O2 B1 O4 123.7(16) . . ?
O2 B1 O5 120.0(17) . . ?
O4 B1 O5 116.2(18) . . ?
O2 B1 K2 56.4(11) . 8 ?
O4 B1 K2 90.7(12) . 8 ?
O5 B1 K2 123.3(16) . 8 ?
O2 B1 K2 123.2(12) . 9_565 ?
O4 B1 K2 51.2(11) . 9_565 ?
O5 B1 K2 95.4(16) . 9_565 ?
K2 B1 K2 136.4(5) 8 9_565 ?
O2 B1 K1 49.7(9) . 9_565 ?
O4 B1 K1 92.9(10) . 9_565 ?
O5 B1 K1 132.3(12) . 9_565 ?
K2 B1 K1 90.8(5) 8 9_565 ?
K2 B1 K1 73.5(4) 9_565 9_565 ?
O2 B2 O2 110(2) 17_556 . ?
O2 B2 O3 108.0(6) 17_556 . ?
O2 B2 O3 112.0(6) . . ?
O2 B2 O3 112.0(6) 17_556 17_556 ?
O2 B2 O3 108.0(6) . 17_556 ?
O3 B2 O3 107(2) . 17_556 ?
O2 B2 Na1 125.1(12) 17_556 . ?
O2 B2 Na1 125.1(12) . . ?
O3 B2 Na1 53.6(10) . . ?
O3 B2 Na1 53.6(10) 17_556 . ?
O2 B2 K2 54.9(12) 17_556 8 ?
O2 B2 K2 54.9(12) . 8 ?
O3 B2 K2 126.4(10) . 8 ?
O3 B2 K2 126.4(10) 17_556 8 ?
Na1 B2 K2 180.0 . 8 ?
O2 B2 K1 53.3(5) 17_556 2_655 ?
O2 B2 K1 127.5(10) . 2_655 ?
O3 B2 K1 54.7(4) . 2_655 ?
O3 B2 K1 124.5(10) 17_556 2_655 ?
Na1 B2 K1 89.5(5) . 2_655 ?
K2 B2 K1 90.5(5) 8 2_655 ?
O2 B2 K1 127.5(10) 17_556 9_565 ?
O2 B2 K1 53.3(5) . 9_565 ?
O3 B2 K1 124.5(10) . 9_565 ?
O3 B2 K1 54.7(4) 17_556 9_565 ?
Na1 B2 K1 89.5(5) . 9_565 ?
K2 B2 K1 90.5(5) 8 9_565 ?
K1 B2 K1 179.0(10) 2_655 9_565 ?
O1 B3 O3 122.1(15) . . ?
O1 B3 O5 119.2(16) . . ?
O3 B3 O5 118.6(15) . . ?
O1 B3 K1 63.6(12) . . ?
O3 B3 K1 130.7(13) . . ?
O5 B3 K1 80.3(12) . . ?
O1 B3 K1 88.6(12) . 2_655 ?
O3 B3 K1 55.3(9) . 2_655 ?
O5 B3 K1 124.9(14) . 2_655 ?
K1 B3 K1 150.4(6) . 2_655 ?
O1 B3 K2 48.7(8) . . ?
O3 B3 K2 145.9(13) . . ?
O5 B3 K2 78.6(9) . . ?
K1 B3 K2 78.6(5) . . ?
K1 B3 K2 90.7(5) 2_655 . ?

loop_
_geom_bond_atom_site_label_1
_geom_bond_atom_site_label_2
_geom_bond_distance
_geom_bond_site_symmetry_2
_geom_bond_publ_flag
Ba1 O4 2.688(11) 2_665 ?
Ba1 O4 2.688(11) 3_565 ?
Ba1 O4 2.688(11) 11_566 ?
Ba1 O4 2.688(11) 12_556 ?
Ba1 O4 2.688(11) 10_456 ?
Ba1 O4 2.688(11) . ?
Ba1 Y1 3.667(2) 4_556 ?
Ba1 Y1 3.667(2) 7_455 ?
Ba1 K2 4.5641(8) 3_565 ?
Ba1 K2 4.5641(8) 9_565 ?
Ba1 K2 4.5641(8) 2_665 ?
Ba1 K2 4.5641(8) 8 ?
Y1 O1 2.213(10) 3_665 ?
Y1 O1 2.213(10) 2_655 ?
Y1 O1 2.213(10) . ?
Y1 O4 2.285(11) 14_654 ?
Y1 O4 2.285(11) 15_554 ?
Y1 O4 2.285(11) 13_544 ?
Y1 K2 3.8150(10) 2_655 ?
Y1 K2 3.8150(10) 3_665 ?
Y1 K2 3.8150(10) . ?
Y1 K1 4.0905(14) 3_665 ?
Y1 K1 4.0905(15) 2_655 ?
K1 O1 2.864(14) . ?
K1 O1 2.864(14) 11_566 ?
K1 O2 2.877(12) 18_656 ?
K1 O2 2.877(12) 14_654 ?
K1 O3 2.905(12) 10_556 ?
K1 O3 2.905(11) 3_665 ?
K1 B3 3.20(2) . ?
K1 B3 3.20(2) 11_566 ?
K1 O5 3.264(19) . ?
K1 O5 3.264(19) 11_566 ?
K1 B3 3.46(2) 10_556 ?
K1 B3 3.46(2) 3_665 ?
K2 O1 2.774(10) 4_556 ?
K2 O1 2.774(10) . ?
K2 O4 2.857(13) 11_566 ?
K2 O4 2.857(13) 14_654 ?
K2 O2 2.860(15) 12_556 ?
K2 O2 2.860(15) 15_554 ?
K2 B1 3.37(3) 15_554 ?
K2 B1 3.37(3) 12_556 ?
K2 B2 3.44(3) 15_554 ?
K2 B3 3.466(17) . ?
K2 B3 3.466(17) 4_556 ?
K2 B1 3.51(3) 11_566 ?
Na1 O3 2.428(11) 17_556 ?
Na1 O3 2.428(11) 2_655 ?
Na1 O3 2.428(11) 18_656 ?
Na1 O3 2.428(11) 3_665 ?
Na1 O3 2.428(11) . ?
Na1 O3 2.428(11) 16_546 ?
Na1 B2 3.00(3) 2_655 ?
Na1 B2 3.00(3) 3_665 ?
Na1 B2 3.00(3) . ?
O1 B3 1.33(2) . ?
O2 B1 1.32(3) . ?
O2 B2 1.45(2) . ?
O3 B3 1.37(2) . ?
O3 B2 1.49(2) . ?
O4 B1 1.37(2) . ?
O5 B3 1.39(2) . ?
O5 B1 1.40(2) . ?
